data_1533369
loop_
_publ_author_name
'Chiari, G.'
'Giustetto, R.'
'Ricchiardi, G.'

_publ_section_title
;
 Crystal structure refinements of palygorskite and Maya Blue from
 molecular modelling and powder synchrotron diffraction
;
_journal_name_full 'European Journal of Mineralogy (1,1989-)'
_journal_page_first 21
_journal_page_last 33
_journal_volume 15
_journal_year 2003
_chemical_formula_sum 'C0.72 H8.37 Al Mg N0.09 O14.55 Si4'
_chemical_name_systematic
;
(((Mg Al) (Si4 O10 (H2 O)2 (O H))) (H2 O)1.46) (C16 N2 O2 H10)0.045
;
_space_group_IT_number 12
_symmetry_space_group_name_Hall '-C 2y'
_symmetry_space_group_name_H-M 'C 1 2/m 1'
_cell_angle_alpha 90
_cell_angle_beta 107.06
_cell_angle_gamma 90
_cell_formula_units_Z 12
_cell_length_a 13.41
_cell_length_b 17.891
_cell_length_c 15.74
_cell_volume 3610.149
_citation_journal_id_ASTM EJMIER
_cod_data_source_file Chiari_EJMIER_2003_338.cif
_cod_data_source_block C0.72H8.37Al1Mg1N0.09O14.55Si4
_cod_original_formula_sum 'C0.72 H8.37 Al1 Mg1 N0.09 O14.55 Si4'
_cod_database_code 1533369

loop_
_symmetry_equiv_pos_as_xyz
x,y,z
-x,y,-z
-x,-y,-z
x,-y,z
x+1/2,y+1/2,z
-x+1/2,y+1/2,-z
-x+1/2,-y+1/2,-z
x+1/2,-y+1/2,z

loop_
_atom_site_label
_atom_site_type_symbol
_atom_site_fract_x
_atom_site_fract_y
_atom_site_fract_z
_atom_site_occupancy
_atom_site_U_iso_or_equiv
Si6 Si+4 0.705 0.333 0.827 1 0.0
O7 O-2 0.58 0.347 0.467 1 0.0
O16 O-2 0.25 0.75 0.5 1 0.0
O18 O-2 0.742 0.372 0.418 1 0.0
O14 O-2 0.751 0.5 0.671 1 0.0
O27 O-2 0.5 0.084 0.6667 0.73 0.0
O22 O-2 0.228 0.368 0.749 1 0.0
O17 O-2 0.25 0.75 0.833 1 0.0
O24 O-2 0.5 0.155 0.5 0.73 0.0
Al1 Al+3 0.5 0.416 0.5 0.5 0.0
O25 O-2 0.5 0.155 0.833 0.73 0.0
Si1 Si+4 0.714 0.413 0.325 1 0.0
Al3 Al+3 0.5 0.34 0 0.5 0.0
O9 O-2 0.58 0.347 0.8 1 0.0
O1 O-2 0.424 0.5 0.539 1 0.0
N1 N 0.0036 0.4367 0.4014 0.135 0.0
O4 O-2 0.587 0.41 0.287 1 0.0
Mg2 Mg+2 0.5 0.416 0.833 0.5 0.0
O21 O-2 0.754 0.368 0.589 1 0.0
Al4 Al+3 0.5 0.34 0.667 0.5 0.0
O28 O 0.0029 0.6413 0.4218 0.135 0.0
O15 O-2 0.243 0.5 0.671 1 0.0
Mg4 Mg+2 0.5 0.34 0.667 0.5 0.0
O23 O-2 0.754 0.368 0.922 1 0.0
C2 C 0.0036 0.5747 0.4013 0.135 0.0
O20 O-2 0.742 0.372 0.751 1 0.0
O10 O-2 0.584 0.245 0.648 1 0.0
Si5 Si+4 0.273 0.333 0.844 1 0.0
O3 O-2 0.424 0.5 0.873 1 0.0
C1 C 0.0017 0.5 0.4549 0.27 0.0
O26 O-2 0.5 0.084 0 0.73 0.0
O13 O-2 0.243 0.5 0.004 1 0.0
C3 C 0.0068 0.5436 0.314 0.27 0.0
Al2 Al+3 0.5 0.416 0.833 0.5 0.0
O8 O-2 0.398 0.347 0.871 1 0.0
Si4 Si+4 0.705 0.333 0.494 1 0.0
O6 O-2 0.587 0.41 0.621 1 0.0
Mg1 Mg+2 0.5 0.416 0.5 0.5 0.0
C4 C 0.0097 0.5806 0.2349 0.27 0.0
O2 O-2 0.571 0.5 0.805 1 0.0
O19 O-2 0.239 0.372 0.92 1 0.0
Si2 Si+4 0.272 0.413 0.013 1 0.0
Mg3 Mg+2 0.5 0.34 0 0.5 0.0
O11 O-2 0.383 0.245 0.686 1 0.0
C5 C 0.0124 0.5376 0.1616 0.27 0.0
O12 O-2 0.584 0.245 0.982 1 0.0
O5 O-2 0.399 0.41 0.05 1 0.0
Si3 Si+4 0.714 0.413 0.659 1 0.0
